data_7054926
loop_
_publ_author_name
'Marin, Luminita'
'van der Lee, Arie'
'Shova, Sergiu'
'Arvinte, Adina'
'Barboiu, Mihail'

_publ_section_title
;
 Molecular amorphous glasses toward large azomethine crystals with
 aggregation-induced emission
;
_journal_issue 8
_journal_name_full 'New J. Chem.'
_journal_page_first 6404
_journal_paper_doi 10.1039/C5NJ01052G
_journal_volume 39
_journal_year 2015
_chemical_formula_moiety 'C29 H29 N O5'
_chemical_formula_sum 'C29 H29 N O5'
_chemical_formula_weight 471.53
_space_group_IT_number 14
_symmetry_cell_setting monoclinic
_symmetry_space_group_name_Hall '-P 2ybc'
_symmetry_space_group_name_H-M 'P 1 21/c 1'
_atom_sites_solution_hydrogens difmap
_atom_sites_solution_primary iterative
_audit_update_record
;
2015-06-05 deposited with the CCDC.
2015-06-10 downloaded from the CCDC.
;
_cell_angle_alpha 90
_cell_angle_beta 101.793(3)
_cell_angle_gamma 90
_cell_formula_units_Z 4
_cell_length_a 19.8394(7)
_cell_length_b 8.7672(3)
_cell_length_c 13.8699(6)
_cell_measurement_reflns_used 2469
_cell_measurement_temperature 175
_cell_measurement_theta_max 28.9107
_cell_measurement_theta_min 4.1890
_cell_volume 2361.55(16)
_computing_cell_refinement
;
CrysAlisPro, Agilent Technologies,
Version 1.171.35.11 (release 16-05-2011 CrysAlis171 .NET)
(compiled May 16 2011,17:55:39)
;
_computing_data_collection
;
CrysAlisPro, Agilent Technologies,
Version 1.171.35.11 (release 16-05-2011 CrysAlis171 .NET)
(compiled May 16 2011,17:55:39)
;
_computing_data_reduction
;
CrysAlisPro, Agilent Technologies,
Version 1.171.35.11 (release 16-05-2011 CrysAlis171 .NET)
(compiled May 16 2011,17:55:39)
;
_computing_molecular_graphics 'CAMERON (Watkin et al., 1996)'
_computing_publication_material 'CRYSTALS (Betteridge et al., 2003)'
_computing_structure_refinement 'CRYSTALS (Betteridge et al., 2003)'
_computing_structure_solution 'Superflip (Palatinus & Chapuis, 2007)'
_diffrn_ambient_temperature 175
_diffrn_detector_area_resol_mean 16.0143
_diffrn_measured_fraction_theta_full 0.953
_diffrn_measured_fraction_theta_max 0.869
_diffrn_measurement_details
;
  1 omega  -46.00   16.00   1.0000   70.0000
omega____ theta____ kappa____ phi______ frames
    -       17.7849  -61.0000  155.0000 62

  2 omega   37.00   74.00   1.0000   70.0000
omega____ theta____ kappa____ phi______ frames
    -       17.7849  179.0000  120.0000 37

  3 omega   47.00   84.00   1.0000   70.0000
omega____ theta____ kappa____ phi______ frames
    -       17.7849  179.0000  -60.0000 37

  4 omega  -52.00   50.00   1.0000   70.0000
omega____ theta____ kappa____ phi______ frames
    -       17.7849    0.0000    0.0000 102

  5 omega   34.00   59.00   1.0000   70.0000
omega____ theta____ kappa____ phi______ frames
    -       17.7849  179.0000   30.0000 25

;
_diffrn_measurement_device Area
_diffrn_measurement_device_type 'Xcalibur, Sapphire3, Gemini'
_diffrn_measurement_method '\w scans'
_diffrn_orient_matrix_UB_11 0.0183651000
_diffrn_orient_matrix_UB_12 -0.0608107000
_diffrn_orient_matrix_UB_13 -0.0164774000
_diffrn_orient_matrix_UB_21 0.0184821000
_diffrn_orient_matrix_UB_22 -0.0117852000
_diffrn_orient_matrix_UB_23 0.0488825000
_diffrn_orient_matrix_UB_31 -0.0256037000
_diffrn_orient_matrix_UB_32 -0.0520636000
_diffrn_orient_matrix_UB_33 0.0082099000
_diffrn_radiation_monochromator graphite
_diffrn_radiation_source 'Enhance (Mo) X-ray Source'
_diffrn_radiation_type 'Mo K\a'
_diffrn_radiation_wavelength 0.71073
_diffrn_reflns_av_R_equivalents 0.033
_diffrn_reflns_av_unetI/netI 0.1100
_diffrn_reflns_limit_h_max 25
_diffrn_reflns_limit_h_min -24
_diffrn_reflns_limit_k_max 10
_diffrn_reflns_limit_k_min -11
_diffrn_reflns_limit_l_max 18
_diffrn_reflns_limit_l_min -16
_diffrn_reflns_number 13155
_diffrn_reflns_theta_full 25.234
_diffrn_reflns_theta_max 29.005
_diffrn_reflns_theta_min 4.197
_exptl_absorpt_coefficient_mu 0.090
_exptl_absorpt_correction_T_max 1.00000
_exptl_absorpt_correction_T_min 0.97501
_exptl_absorpt_correction_type multi-scan
_exptl_absorpt_process_details
;
CrysAlisPro, Agilent Technologies,
Version 1.171.35.11 (release 16-05-2011 CrysAlis171 .NET)
(compiled May 16 2011,17:55:39)
Empirical absorption correction using spherical harmonics,
 implemented in SCALE3 ABSPACK scaling algorithm.
;
_exptl_crystal_colour yellow
_exptl_crystal_density_diffrn 1.326
_exptl_crystal_density_method 'not measured'
_exptl_crystal_description prism
_exptl_crystal_F_000 1000
_exptl_crystal_size_max 0.250
_exptl_crystal_size_mid 0.200
_exptl_crystal_size_min 0.120
_refine_diff_density_max 0.60
_refine_diff_density_min -0.45
_refine_ls_extinction_method None
_refine_ls_goodness_of_fit_ref 1.1188
_refine_ls_hydrogen_treatment constr
_refine_ls_matrix_type full
_refine_ls_number_parameters 335
_refine_ls_number_reflns 3524
_refine_ls_number_restraints 0
_refine_ls_R_factor_all 0.1132
_refine_ls_R_factor_gt 0.0714
_refine_ls_shift/su_max 0.0003196
_refine_ls_shift/su_mean 0.0000423
_refine_ls_structure_factor_coef F
_refine_ls_weighting_details
;
 Method, part 1, Chebychev polynomial, (Watkin, 1994, Prince, 1982) 
 [weight] = 1.0/[A~0~*T~0~(x)+A~1~*T~1~(x) ... +A~n-1~]*T~n-1~(x)] 
 where A~i~ are the Chebychev coefficients listed below and x= Fcalc/Fmax
 Method = Robust Weighting (Prince, 1982) 
 W = [weight] * [1-(deltaF/6*sigmaF)^2^]^2^ 
 A~i~ are: 
 19.1 16.6 17.5 7.09 
;
_refine_ls_weighting_scheme calc
_refine_ls_wR_factor_all 0.0770
_refine_ls_wR_factor_gt 0.0600
_refine_ls_wR_factor_ref 0.0600
_reflns_limit_h_max 25
_reflns_limit_h_min -25
_reflns_limit_k_max 11
_reflns_limit_k_min 0
_reflns_limit_l_max 18
_reflns_limit_l_min 0
_reflns_number_gt 3524
_reflns_number_total 5448
_reflns_threshold_expression I>2.0\s(I)
_oxford_diffrn_Wilson_B_factor 2.21
_oxford_diffrn_Wilson_scale 0.13
_oxford_refine_ls_r_factor_ref 0.0714
_oxford_refine_ls_scale 3.173(8)
_oxford_reflns_number_all 5448
_oxford_reflns_threshold_expression_ref I>2.0\s(I)
_cod_data_source_file c5nj01052g1.cif
_cod_data_source_block 14
_cod_depositor_comments 'Adding full bibliography for 7054919--7054928.cif.'
_cod_original_cell_volume 2361.57(15)
_cod_original_sg_symbol_H-M 'P 1 21/c 1 '
_cod_database_code 7054926
_cell_oxdiff_length_a 19.8373(11)
_cell_oxdiff_length_b 8.7658(5)
_cell_oxdiff_length_c 13.8731(8)
_cell_oxdiff_angle_alpha 89.985(4)
_cell_oxdiff_angle_beta 101.813(5)
_cell_oxdiff_angle_gamma 89.973(4)
_cell_oxdiff_volume 2361.3(2)
_montpellier_reflns_maxres 0.79
_montpellier_reflns_completeness_maxres 99.18
_montpellier_reflns_redundancy_maxres 2.49

loop_
_symmetry_equiv_pos_as_xyz
x,y,z
-x,-y,-z
-x,y+1/2,-z+1/2
x,-y+1/2,z+1/2

loop_
_atom_site_label
_atom_site_type_symbol
_atom_site_fract_x
_atom_site_fract_y
_atom_site_fract_z
_atom_site_U_iso_or_equiv
_atom_site_occupancy
_atom_site_adp_type
_atom_site_refinement_flags_posn
_atom_site_refinement_flags_adp
_atom_site_refinement_flags_occupancy
_atom_site_disorder_assembly
_atom_site_disorder_group
O1 O 0.15784(8) 0.40325(18) 0.05993(12) 0.0427 1.0000 Uani . . . . .
C2 C 0.19661(9) 0.3772(2) 0.15178(15) 0.0317 1.0000 Uani . . . . .
C3 C 0.22716(10) 0.2403(2) 0.18374(15) 0.0314 1.0000 Uani . . . . .
C4 C 0.26954(10) 0.2302(2) 0.27756(15) 0.0329 1.0000 Uani . . . . .
N5 N 0.30062(8) 0.0880(2) 0.30637(13) 0.0355 1.0000 Uani . . . . .
C6 C 0.36471(10) 0.0886(2) 0.34446(14) 0.0327 1.0000 Uani . . . . .
C7 C 0.40554(10) -0.0452(2) 0.38491(14) 0.0313 1.0000 Uani . . . . .
C8 C 0.47319(10) -0.0593(2) 0.36671(13) 0.0302 1.0000 Uani . . . . .
C9 C 0.51760(11) -0.1770(2) 0.41458(14) 0.0335 1.0000 Uani . . . . .
C10 C 0.58600(11) -0.1864(3) 0.39620(16) 0.0411 1.0000 Uani . . . . .
C11 C 0.60864(11) -0.0858(3) 0.33597(17) 0.0420 1.0000 Uani . . . . .
C12 C 0.56458(11) 0.0281(3) 0.28751(16) 0.0414 1.0000 Uani . . . . .
C13 C 0.49906(11) 0.0423(3) 0.30207(15) 0.0373 1.0000 Uani . . . . .
C14 C 0.49294(12) -0.2777(3) 0.47676(16) 0.0391 1.0000 Uani . . . . .
C15 C 0.42651(12) -0.2676(2) 0.49460(16) 0.0375 1.0000 Uani . . . . .
C16 C 0.38138(11) -0.1509(2) 0.44788(15) 0.0329 1.0000 Uani . . . . .
C17 C 0.31423(11) -0.1415(3) 0.47137(16) 0.0396 1.0000 Uani . . . . .
C18 C 0.29483(13) -0.2424(3) 0.53514(18) 0.0476 1.0000 Uani . . . . .
C19 C 0.33936(14) -0.3561(3) 0.57997(19) 0.0530 1.0000 Uani . . . . .
C20 C 0.40286(14) -0.3695(3) 0.56158(18) 0.0481 1.0000 Uani . . . . .
C21 C 0.27882(11) 0.3574(3) 0.33801(16) 0.0384 1.0000 Uani . . . . .
C22 C 0.24609(11) 0.4943(3) 0.30654(17) 0.0412 1.0000 Uani . . . . .
C23 C 0.20500(10) 0.5053(2) 0.21414(16) 0.0358 1.0000 Uani . . . . .
O24 O 0.16935(8) 0.63079(17) 0.17540(14) 0.0487 1.0000 Uani . . . . .
C25 C 0.18158(13) 0.7741(3) 0.2252(2) 0.0485 1.0000 Uani . . . . .
C26 C 0.13308(15) 0.8863(3) 0.1667(3) 0.0619 1.0000 Uani . . . . .
O27 O 0.14618(10) 0.9111(2) 0.07257(15) 0.0613 1.0000 Uani . . . . .
O30 O 0.05451(14) 0.7126(2) -0.13873(15) 0.0767 1.0000 Uani . . . . .
C31 C -0.00623(16) 0.6219(4) -0.1444(2) 0.0711 1.0000 Uani . . . . .
C32 C 0.00480(13) 0.4632(4) -0.17572(19) 0.0547 1.0000 Uani . . . . .
O33 O 0.04465(8) 0.3765(2) -0.09841(12) 0.0509 1.0000 Uani . . . . .
C34 C 0.11323(14) 0.3482(4) -0.10563(18) 0.0591 1.0000 Uani . . . . .
C35 C 0.15162(14) 0.2845(3) -0.00975(17) 0.0487 1.0000 Uani . . . . .
H31 H 0.2206 0.1546 0.1430 0.0374 1.0000 Uiso R . . . .
H61 H 0.3885 0.1826 0.3477 0.0378 1.0000 Uiso R . . . .
H101 H 0.6152 -0.2630 0.4269 0.0476 1.0000 Uiso R . . . .
H111 H 0.6538 -0.0920 0.3271 0.0492 1.0000 Uiso R . . . .
H121 H 0.5802 0.0948 0.2446 0.0497 1.0000 Uiso R . . . .
H131 H 0.4706 0.1206 0.2693 0.0442 1.0000 Uiso R . . . .
H141 H 0.5224 -0.3561 0.5071 0.0464 1.0000 Uiso R . . . .
H171 H 0.2833 -0.0657 0.4419 0.0469 1.0000 Uiso R . . . .
H181 H 0.2508 -0.2341 0.5488 0.0568 1.0000 Uiso R . . . .
H191 H 0.3249 -0.4234 0.6232 0.0641 1.0000 Uiso R . . . .
H201 H 0.4332 -0.4453 0.5930 0.0568 1.0000 Uiso R . . . .
H211 H 0.3070 0.3517 0.4009 0.0462 1.0000 Uiso R . . . .
H221 H 0.2525 0.5779 0.3492 0.0483 1.0000 Uiso R . . . .
H251 H 0.2287 0.8058 0.2276 0.0570 1.0000 Uiso R . . . .
H252 H 0.1724 0.7672 0.2912 0.0573 1.0000 Uiso R . . . .
H261 H 0.1378 0.9843 0.2007 0.0750 1.0000 Uiso R . . . .
H262 H 0.0865 0.8489 0.1606 0.0751 1.0000 Uiso R . . . .
H311 H -0.0427 0.6680 -0.1928 0.0810 1.0000 Uiso R . . . .
H312 H -0.0191 0.6207 -0.0805 0.0812 1.0000 Uiso R . . . .
H321 H 0.0279 0.4666 -0.2310 0.0641 1.0000 Uiso R . . . .
H322 H -0.0394 0.4135 -0.1951 0.0640 1.0000 Uiso R . . . .
H341 H 0.1343 0.4445 -0.1189 0.0692 1.0000 Uiso R . . . .
H342 H 0.1153 0.2762 -0.1588 0.0695 1.0000 Uiso R . . . .
H351 H 0.1970 0.2486 -0.0169 0.0567 1.0000 Uiso R . . . .
H352 H 0.1263 0.2009 0.0109 0.0566 1.0000 Uiso R . . . .
C28 C 0.0995(3) 0.8864(6) -0.0204(5) 0.0554 0.634(9) Uani . U P 1 1
C29 C 0.0882(3) 0.7215(6) -0.0454(4) 0.0704 0.634(9) Uani . . P 1 1
C281 C 0.0941(4) 0.7987(11) 0.0275(7) 0.0636 0.366(9) Uani . U P 1 2
C291 C 0.0773(4) 0.8473(9) -0.0772(7) 0.0485 0.366(9) Uani . . P 1 2
H281 H 0.1180 0.9335 -0.0710 0.0680 0.634(9) Uiso R . P 1 1
H282 H 0.0563 0.9316 -0.0180 0.0680 0.634(9) Uiso R . P 1 1
H291 H 0.1313 0.6708 -0.0376 0.0983 0.634(9) Uiso R . P 1 1
H292 H 0.0617 0.6762 -0.0031 0.0983 0.634(9) Uiso R . P 1 1
H2811 H 0.0547 0.8039 0.0566 0.0680 0.366(9) Uiso R . P 1 2
H2812 H 0.1120 0.6979 0.0336 0.0680 0.366(9) Uiso R . P 1 2
H2911 H 0.1170 0.8907 -0.0949 0.0576 0.366(9) Uiso R . P 1 2
H2912 H 0.0413 0.9205 -0.0866 0.0576 0.366(9) Uiso R . P 1 2

loop_
_atom_site_aniso_label
_atom_site_aniso_U_11
_atom_site_aniso_U_22
_atom_site_aniso_U_33
_atom_site_aniso_U_23
_atom_site_aniso_U_13
_atom_site_aniso_U_12
O1 0.0430(8) 0.0344(8) 0.0441(8) -0.0016(7) -0.0065(7) 0.0044(7)
C2 0.0226(9) 0.0339(10) 0.0369(10) 0.0011(9) 0.0025(8) -0.0018(8)
C3 0.0259(9) 0.0295(10) 0.0381(11) -0.0013(8) 0.0048(8) -0.0031(8)
C4 0.0259(9) 0.0377(11) 0.0352(10) 0.0061(9) 0.0063(8) -0.0023(8)
N5 0.0301(8) 0.0366(9) 0.0381(9) 0.0039(8) 0.0031(7) 0.0000(8)
C6 0.0335(10) 0.0341(10) 0.0307(10) 0.0019(9) 0.0072(8) -0.0023(8)
C7 0.0307(10) 0.0346(10) 0.0276(9) -0.0017(8) 0.0033(8) -0.0019(8)
C8 0.0290(9) 0.0364(11) 0.0240(9) -0.0023(8) 0.0021(7) -0.0007(8)
C9 0.0360(11) 0.0324(11) 0.0301(10) -0.0054(9) 0.0024(8) 0.0042(8)
C10 0.0352(11) 0.0457(13) 0.0397(12) -0.0061(10) 0.0015(9) 0.0117(10)
C11 0.0282(10) 0.0523(14) 0.0464(12) -0.0151(11) 0.0097(9) -0.0009(10)
C12 0.0390(12) 0.0490(13) 0.0390(12) -0.0008(10) 0.0150(9) -0.0034(10)
C13 0.0355(11) 0.0397(12) 0.0365(11) 0.0040(9) 0.0071(9) 0.0043(9)
C14 0.0441(12) 0.0331(11) 0.0373(12) 0.0019(9) 0.0015(10) 0.0070(9)
C15 0.0492(13) 0.0290(10) 0.0343(11) -0.0029(9) 0.0084(9) -0.0034(9)
C16 0.0376(11) 0.0328(11) 0.0278(9) -0.0042(8) 0.0057(8) -0.0065(9)
C17 0.0380(12) 0.0420(12) 0.0393(11) 0.0001(10) 0.0091(9) -0.0042(10)
C18 0.0475(13) 0.0504(14) 0.0489(13) -0.0008(11) 0.0189(11) -0.0146(11)
C19 0.0697(17) 0.0424(13) 0.0521(14) 0.0063(11) 0.0248(13) -0.0140(13)
C20 0.0640(16) 0.0368(12) 0.0433(12) 0.0092(10) 0.0107(11) -0.0014(11)
C21 0.0337(11) 0.0464(13) 0.0338(10) -0.0012(10) 0.0036(9) -0.0045(10)
C22 0.0391(11) 0.0411(12) 0.0447(12) -0.0132(10) 0.0116(10) -0.0058(10)
C23 0.0274(10) 0.0329(11) 0.0477(12) -0.0033(9) 0.0092(9) 0.0003(9)
O24 0.0370(8) 0.0280(8) 0.0765(12) -0.0082(7) 0.0009(8) 0.0019(7)
C25 0.0597(15) 0.0335(12) 0.0615(15) -0.0105(11) 0.0340(13) -0.0082(11)
C26 0.0609(16) 0.0295(12) 0.106(2) -0.0006(14) 0.0427(16) 0.0039(12)
O27 0.0678(12) 0.0394(10) 0.0708(13) -0.0037(9) 0.0002(10) 0.0036(9)
O30 0.1184(19) 0.0552(12) 0.0544(12) 0.0029(10) 0.0129(12) -0.0124(12)
C31 0.0605(17) 0.096(3) 0.0601(17) 0.0275(17) 0.0198(14) 0.0263(17)
C32 0.0400(12) 0.0737(18) 0.0455(13) 0.0215(13) -0.0028(10) -0.0104(12)
O33 0.0419(9) 0.0634(11) 0.0440(9) 0.0130(8) 0.0011(7) -0.0037(8)
C34 0.0476(14) 0.090(2) 0.0363(12) 0.0040(13) 0.0020(10) 0.0083(14)
C35 0.0528(14) 0.0534(15) 0.0361(12) -0.0050(11) 0.0003(10) 0.0111(12)
C28 0.065(3) 0.045(3) 0.058(3) 0.010(3) 0.017(3) 0.000(2)
C29 0.103(4) 0.055(3) 0.053(3) 0.000(2) 0.016(3) -0.016(3)
C281 0.068(5) 0.056(5) 0.063(6) 0.006(5) 0.006(4) -0.012(4)
C291 0.051(4) 0.042(5) 0.052(5) 0.005(4) 0.008(4) 0.004(3)

loop_
_atom_type_symbol
_atom_type_scat_dispersion_real
_atom_type_scat_dispersion_imag
_atom_type_scat_Cromer_Mann_a1
_atom_type_scat_Cromer_Mann_b1
_atom_type_scat_Cromer_Mann_a2
_atom_type_scat_Cromer_Mann_b2
_atom_type_scat_Cromer_Mann_a3
_atom_type_scat_Cromer_Mann_b3
_atom_type_scat_Cromer_Mann_a4
_atom_type_scat_Cromer_Mann_b4
_atom_type_scat_Cromer_Mann_c
_atom_type_scat_source
C 0.0033 0.0016 2.3100 20.8439 1.0200 10.2075 1.5886 0.5687 0.8650 51.6512 0.2156 'International Tables Vol C 4.2.6.8 and 6.1.1.4'
H 0.0000 0.0000 0.4930 10.5109 0.3229 26.1257 0.1402 3.1424 0.0408 57.7998 0.0030 'International Tables Vol C 4.2.6.8 and 6.1.1.4'
O 0.0106 0.0060 3.0485 13.2771 2.2868 5.7011 1.5463 0.3239 0.8670 32.9089 0.2508 'International Tables Vol C 4.2.6.8 and 6.1.1.4'
N 0.0061 0.0033 12.2126 0.0057 3.1322 9.8933 2.0125 28.9975 1.1663 0.5826 -11.5290 'International Tables Vol C 4.2.6.8 and 6.1.1.4'

loop_
_montpellier_diffrn_reflns_class_number
_montpellier_diffrn_reflns_class_d_res_high
_montpellier_diffrn_reflns_class_d_res_low
_montpellier_diffrn_reflns_class_redundancy
_montpellier_diffrn_reflns_class_av_i/ui
_diffrn_reflns_class_av_R_eq
_montpellier_diffrn_reflns_class_completeness_shell
_montpellier_diffrn_reflns_class_cumul_completeness
0 100.0 1.67 3.5 61.68 0.015 94.9 94.93
1 1.67 1.32 3.2 20.11 0.034 100.0 97.40
2 1.32 1.15 2.9 16.70 0.039 100.0 98.25
3 1.15 1.05 2.6 10.95 0.053 100.0 98.68
4 1.05 0.97 2.4 7.53 0.107 100.0 98.94
5 0.97 0.91 2.2 4.71 0.139 100.0 99.12
6 0.91 0.87 2.0 3.35 0.181 100.0 99.24
7 0.87 0.83 1.9 2.75 0.220 100.0 99.34
8 0.83 0.79 1.8 2.23 0.287 98.0 99.18
9 0.79 0.73 1.3 1.83 0.675 41.5 87.06

loop_
_geom_angle_atom_site_label_1
_geom_angle_atom_site_label_2
_geom_angle_atom_site_label_3
_geom_angle
_geom_angle_publ_flag
C2 O1 C35 118.04(17) yes
O1 C2 C3 124.95(19) yes
O1 C2 C23 114.44(18) yes
C3 C2 C23 120.60(19) yes
C2 C3 C4 119.74(19) yes
C2 C3 H31 120.6 no
C4 C3 H31 119.6 no
C3 C4 N5 117.64(19) yes
C3 C4 C21 119.4(2) yes
N5 C4 C21 122.91(18) yes
C4 N5 C6 117.09(18) yes
N5 C6 C7 125.50(19) yes
N5 C6 H61 118.0 no
C7 C6 H61 116.5 no
C6 C7 C8 117.92(18) yes
C6 C7 C16 121.72(18) yes
C8 C7 C16 120.12(18) yes
C7 C8 C9 119.69(18) yes
C7 C8 C13 121.99(18) yes
C9 C8 C13 118.32(18) yes
C8 C9 C10 118.37(19) yes
C8 C9 C14 118.98(19) yes
C10 C9 C14 122.6(2) yes
C9 C10 C11 121.2(2) yes
C9 C10 H101 118.9 no
C11 C10 H101 119.9 no
C10 C11 C12 120.4(2) yes
C10 C11 H111 119.6 no
C12 C11 H111 120.0 no
C11 C12 C13 120.9(2) yes
C11 C12 H121 119.8 no
C13 C12 H121 119.3 no
C8 C13 C12 120.8(2) yes
C8 C13 H131 119.9 no
C12 C13 H131 119.4 no
C9 C14 C15 122.4(2) yes
C9 C14 H141 118.3 no
C15 C14 H141 119.3 no
C14 C15 C16 119.63(19) yes
C14 C15 C20 121.5(2) yes
C16 C15 C20 118.9(2) yes
C15 C16 C7 119.18(19) yes
C15 C16 C17 117.61(19) yes
C7 C16 C17 123.13(19) yes
C16 C17 C18 120.6(2) yes
C16 C17 H171 119.7 no
C18 C17 H171 119.7 no
C17 C18 C19 121.2(2) yes
C17 C18 H181 118.9 no
C19 C18 H181 119.9 no
C18 C19 C20 120.9(2) yes
C18 C19 H191 119.5 no
C20 C19 H191 119.6 no
C15 C20 C19 120.9(2) yes
C15 C20 H201 118.4 no
C19 C20 H201 120.7 no
C4 C21 C22 120.59(19) yes
C4 C21 H211 120.1 no
C22 C21 H211 119.3 no
C21 C22 C23 120.2(2) yes
C21 C22 H221 118.9 no
C23 C22 H221 120.9 no
C2 C23 C22 119.4(2) yes
C2 C23 O24 114.64(18) yes
C22 C23 O24 126.0(2) yes
C23 O24 C25 119.83(18) yes
O24 C25 C26 106.8(2) yes
O24 C25 H251 109.6 no
C26 C25 H251 109.8 no
O24 C25 H252 110.8 no
C26 C25 H252 109.3 no
H251 C25 H252 110.5 no
C25 C26 O27 112.8(2) yes
C25 C26 H261 109.3 no
O27 C26 H261 107.3 no
C25 C26 H262 108.8 no
O27 C26 H262 109.1 no
H261 C26 H262 109.6 no
C26 O27 C28 127.1(3) yes
C26 O27 C281 92.5(4) yes
C31 O30 C29 109.6(3) yes
C31 O30 C291 129.2(4) yes
O30 C31 C32 111.3(2) yes
O30 C31 H311 108.0 no
C32 C31 H311 108.8 no
O30 C31 H312 109.3 no
C32 C31 H312 109.7 no
H311 C31 H312 109.8 no
C31 C32 O33 112.0(2) yes
C31 C32 H321 108.8 no
O33 C32 H321 109.5 no
C31 C32 H322 108.9 no
O33 C32 H322 107.7 no
H321 C32 H322 110.0 no
C32 O33 C34 116.0(2) yes
O33 C34 C35 109.0(2) yes
O33 C34 H341 108.5 no
C35 C34 H341 109.3 no
O33 C34 H342 111.0 no
C35 C34 H342 109.6 no
H341 C34 H342 109.3 no
C34 C35 O1 106.9(2) yes
C34 C35 H351 109.9 no
O1 C35 H351 110.8 no
C34 C35 H352 110.2 no
O1 C35 H352 109.6 no
H351 C35 H352 109.4 no
O27 C28 C29 113.0(4) yes
O27 C28 H281 108.6 no
C29 C28 H281 108.2 no
O27 C28 H282 108.9 no
C29 C28 H282 108.6 no
H281 C28 H282 109.5 no
C28 C29 O30 107.7(4) yes
C28 C29 H291 109.8 no
O30 C29 H291 110.1 no
C28 C29 H292 109.7 no
O30 C29 H292 110.1 no
H291 C29 H292 109.5 no
O27 C281 C291 102.7(7) yes
O27 C281 H2811 110.7 no
C291 C281 H2811 111.3 no
O27 C281 H2812 111.5 no
C291 C281 H2812 111.1 no
H2811 C281 H2812 109.5 no
C281 C291 O30 108.5(6) yes
C281 C291 H2911 109.6 no
O30 C291 H2911 110.1 no
C281 C291 H2912 109.9 no
O30 C291 H2912 109.2 no
H2911 C291 H2912 109.5 no

loop_
_geom_bond_atom_site_label_1
_geom_bond_atom_site_label_2
_geom_bond_distance
_geom_bond_publ_flag
O1 C2 1.366(2) yes
O1 C35 1.409(3) yes
C2 C3 1.377(3) yes
C2 C23 1.406(3) yes
C3 C4 1.400(3) yes
C3 H31 0.933 no
C4 N5 1.412(3) yes
C4 C21 1.385(3) yes
N5 C6 1.273(3) yes
C6 C7 1.470(3) yes
C6 H61 0.947 no
C7 C8 1.421(3) yes
C7 C16 1.422(3) yes
C8 C9 1.429(3) yes
C8 C13 1.431(3) yes
C9 C10 1.433(3) yes
C9 C14 1.391(3) yes
C10 C11 1.353(3) yes
C10 H101 0.932 no
C11 C12 1.404(3) yes
C11 H111 0.930 no
C12 C13 1.361(3) yes
C12 H121 0.931 no
C13 H131 0.944 no
C14 C15 1.393(3) yes
C14 H141 0.944 no
C15 C16 1.425(3) yes
C15 C20 1.435(3) yes
C16 C17 1.437(3) yes
C17 C18 1.361(3) yes
C17 H171 0.940 no
C18 C19 1.392(4) yes
C18 H181 0.934 no
C19 C20 1.341(4) yes
C19 H191 0.928 no
C20 H201 0.942 no
C21 C22 1.392(3) yes
C21 H211 0.937 no
C22 C23 1.374(3) yes
C22 H221 0.934 no
C23 O24 1.358(3) yes
O24 C25 1.430(3) yes
C25 C26 1.494(4) yes
C25 H251 0.970 no
C25 H252 0.971 no
C26 O27 1.399(4) yes
C26 H261 0.976 no
C26 H262 0.968 no
O27 C28 1.443(7) yes
O27 C281 1.472(8) yes
O30 C31 1.432(4) yes
O30 C29 1.333(5) yes
O30 C31 1.432(4) yes
O30 C291 1.473(10) yes
C31 C32 1.487(5) yes
C31 H311 0.969 no
C31 H312 0.972 no
C32 O33 1.416(3) yes
C32 H321 0.971 no
C32 H322 0.967 no
O33 C34 1.407(3) yes
C34 C35 1.499(3) yes
C34 H341 0.976 no
C34 H342 0.978 no
C35 H351 0.977 no
C35 H352 0.965 no
C28 C29 1.493(8) yes
C28 H281 0.950 no
C28 H282 0.950 no
C29 H291 0.950 no
C29 H292 0.950 no
C281 C291 1.484(14) yes
C281 H2811 0.950 no
C281 H2812 0.950 no
C291 H2911 0.950 no
C291 H2912 0.950 no

loop_
_geom_hbond_atom_site_label_D
_geom_hbond_atom_site_label_H
_geom_hbond_atom_site_label_A
_geom_hbond_angle_DHA
_geom_hbond_distance_DH
_geom_hbond_distance_HA
_geom_hbond_distance_DA
_geom_hbond_publ_flag
C17 H171 N5 123.60(7) 0.940 2.394 3.018(4) yes
C29 H2812 O24 170.7(8) 1.120 2.143 3.253(4) yes
C29 H2812 C26 125.9(7) 1.120 2.448 3.234(4) yes
